data_4072423
loop_
_publ_author_name
'Tan, Runyu'
'Jia, Peng'
'Rao, Yingli'
'Jia, Wenli'
'Hadzovic, Alen'
'Yu, Qing'
'Li, Xia'
'Song, Datong'

_publ_section_title
;
 Diplatinum Complexes Supported by Novel Tetradentate Ligands with
 Quinoline Functionalities for Tandem C&#x2212;Cl Activation and
 Dearomatization
;
_journal_issue 24
_journal_name_full Organometallics
_journal_page_first 6614
_journal_paper_doi 10.1021/om800893r
_journal_volume 27
_journal_year 2008
_chemical_formula_sum 'C53 H37 Cl11 F12 N4 O4 Pt2'
_chemical_formula_weight 1802.00
_chemical_name_systematic
; 
 ? 
;
_space_group_IT_number 2
_symmetry_cell_setting triclinic
_symmetry_space_group_name_Hall '-P 1'
_symmetry_space_group_name_H-M 'P -1'
_atom_sites_solution_hydrogens geom
_atom_sites_solution_primary direct
_atom_sites_solution_secondary difmap
_audit_creation_method SHELXL-97
_cell_angle_alpha 69.421(3)
_cell_angle_beta 77.399(5)
_cell_angle_gamma 84.709(5)
_cell_formula_units_Z 1
_cell_length_a 11.2692(7)
_cell_length_b 12.5803(11)
_cell_length_c 12.6285(11)
_cell_measurement_reflns_used 12861
_cell_measurement_temperature 150(2)
_cell_measurement_theta_max 25.00
_cell_measurement_theta_min 3.30
_cell_volume 1635.5(2)
_computing_structure_refinement 'SHELXL-97 (Sheldrick, 1997)'
_computing_structure_solution 'SHELXS-97 (Sheldrick, 1990)'
_diffrn_ambient_temperature 150(2)
_diffrn_measured_fraction_theta_full 0.982
_diffrn_measured_fraction_theta_max 0.982
_diffrn_radiation_monochromator graphite
_diffrn_radiation_source 'fine-focus sealed tube'
_diffrn_radiation_type MoK\a
_diffrn_radiation_wavelength 0.71073
_diffrn_reflns_av_R_equivalents 0.0591
_diffrn_reflns_av_sigmaI/netI 0.0592
_diffrn_reflns_limit_h_max 13
_diffrn_reflns_limit_h_min -13
_diffrn_reflns_limit_k_max 14
_diffrn_reflns_limit_k_min -13
_diffrn_reflns_limit_l_max 15
_diffrn_reflns_limit_l_min -14
_diffrn_reflns_number 12861
_diffrn_reflns_theta_full 25.00
_diffrn_reflns_theta_max 25.00
_diffrn_reflns_theta_min 3.30
_exptl_absorpt_coefficient_mu 4.801
_exptl_absorpt_correction_T_max 0.619
_exptl_absorpt_correction_T_min 0.373
_exptl_absorpt_correction_type multi-scan
_exptl_absorpt_process_details
;
multi-scan from symmetry-related measurements 
 Sortav (Blessing 1995)
;
_exptl_crystal_colour yellow
_exptl_crystal_density_diffrn 1.830
_exptl_crystal_density_method 'not measured'
_exptl_crystal_description block
_exptl_crystal_F_000 866
_exptl_crystal_size_max 0.20
_exptl_crystal_size_mid 0.20
_exptl_crystal_size_min 0.10
_refine_diff_density_max 2.887
_refine_diff_density_min -2.096
_refine_diff_density_rms 0.220
_refine_ls_extinction_method none
_refine_ls_goodness_of_fit_ref 1.070
_refine_ls_hydrogen_treatment constr
_refine_ls_matrix_type full
_refine_ls_number_parameters 455
_refine_ls_number_reflns 5643
_refine_ls_number_restraints 0
_refine_ls_restrained_S_all 1.070
_refine_ls_R_factor_all 0.0753
_refine_ls_R_factor_gt 0.0618
_refine_ls_shift/su_max 0.000
_refine_ls_shift/su_mean 0.000
_refine_ls_structure_factor_coef Fsqd
_refine_ls_weighting_details 'calc w=1/[\s^2^(Fo^2^)+(0.1041P)^2^+9.4503P] where P=(Fo^2^+2Fc^2^)/3'
_refine_ls_weighting_scheme calc
_refine_ls_wR_factor_gt 0.1605
_refine_ls_wR_factor_ref 0.1714
_reflns_number_gt 4796
_reflns_number_total 5643
_reflns_threshold_expression >2sigma(I)
_cod_data_source_file om800893r_si_001.cif
_cod_data_source_block 5c
_cod_original_sg_symbol_H-M P-1
_cod_database_code 4072423

loop_
_symmetry_equiv_pos_as_xyz
'x, y, z'
'-x, -y, -z'

loop_
_atom_site_label
_atom_site_type_symbol
_atom_site_fract_x
_atom_site_fract_y
_atom_site_fract_z
_atom_site_U_iso_or_equiv
_atom_site_adp_type
_atom_site_occupancy
_atom_site_symmetry_multiplicity
_atom_site_calc_flag
_atom_site_refinement_flags
_atom_site_disorder_assembly
_atom_site_disorder_group
Pt1 Pt 0.54764(3) 0.74398(3) 0.16017(3) 0.03586(18) Uani 1 1 d . . .
Cl1 Cl 0.6465(3) 0.5639(2) 0.2556(3) 0.0572(8) Uani 1 1 d . . .
F1 F -0.1155(14) 1.1170(15) 0.0914(14) 0.049(4) Uiso 0.50 1 d P A 1
F2 F 0.0253(18) 1.1056(18) 0.1797(19) 0.074(6) Uiso 0.50 1 d P A 1
F3 F -0.1164(14) 0.9884(15) 0.2763(14) 0.063(4) Uiso 0.50 1 d P A 1
F4B F 0.3117(15) 0.8764(13) -0.5189(13) 0.062(4) Uiso 0.50 1 d P B 1
F4A F 0.3782(17) 0.9042(15) -0.5430(16) 0.076(4) Uiso 0.50 1 d P C -2
F5B F 0.4061(17) 0.7225(16) -0.4184(17) 0.085(5) Uiso 0.50 1 d P B 1
F5A F 0.491(2) 0.954(2) -0.456(2) 0.118(7) Uiso 0.50 1 d P C -2
F6B F 0.2118(16) 0.7438(15) -0.3734(16) 0.080(5) Uiso 0.50 1 d P B 1
F6A F 0.4843(19) 0.7929(19) -0.4443(19) 0.101(6) Uiso 0.50 1 d P C -2
O1A O 0.008(2) 0.975(2) 0.125(2) 0.040(6) Uani 0.50 1 d P A 2
O1 O -0.001(3) 0.944(2) 0.135(3) 0.036(8) Uiso 0.50 1 d P A 1
O2 O 0.3302(7) 0.8555(7) -0.3525(6) 0.0486(18) Uani 1 1 d . . .
N1 N 0.3973(19) 0.708(2) 0.2961(19) 0.031(6) Uiso 0.50 1 d P A 1
N2 N 0.4404(8) 0.6628(8) 0.0857(8) 0.044(2) Uani 1 1 d . A .
C1 C 0.383(2) 0.625(2) 0.3967(19) 0.039(5) Uani 0.50 1 d P A 1
H1A H 0.4523 0.5838 0.4218 0.047 Uiso 0.50 1 calc PR A 1
C2 C 0.266(2) 0.595(2) 0.469(2) 0.051(6) Uani 0.50 1 d P A 1
H2A H 0.2588 0.5336 0.5409 0.061 Uiso 0.50 1 calc PR A 1
C3 C 0.168(2) 0.652(3) 0.437(2) 0.056(6) Uani 0.50 1 d P A 1
H3A H 0.0899 0.6321 0.4849 0.067 Uiso 0.50 1 calc PR A 1
C4 C 0.179(2) 0.746(2) 0.3266(18) 0.036(5) Uani 0.50 1 d P A 1
C5 C 0.078(2) 0.805(2) 0.2846(18) 0.037(5) Uani 0.50 1 d P A 1
H5A H -0.0021 0.7863 0.3286 0.044 Uiso 0.50 1 calc PR A 1
C6 C 0.095(3) 0.881(3) 0.188(3) 0.054(11) Uiso 0.50 1 d P A 1
C7 C 0.2171(9) 0.9215(9) 0.1097(8) 0.038(2) Uani 1 1 d . . .
H7 H 0.2252 0.9819 0.0377 0.045 Uiso 1 1 calc R A .
C8 C 0.3151(8) 0.8623(8) 0.1529(8) 0.033(2) Uani 1 1 d . A .
C9 C 0.297(2) 0.766(2) 0.261(2) 0.035(7) Uiso 0.50 1 d P A 1
C10 C -0.0448(11) 1.0431(13) 0.1644(12) 0.061(3) Uani 1 1 d . . .
C11 C 0.4113(12) 0.5563(10) 0.1461(12) 0.057(3) Uani 1 1 d . . .
H11A H 0.4291 0.5239 0.2212 0.068 Uiso 1 1 calc R A .
C12 C 0.3552(13) 0.4889(10) 0.1042(13) 0.065(4) Uani 1 1 d . A .
H12A H 0.3357 0.4125 0.1506 0.078 Uiso 1 1 calc R . .
C13 C 0.3292(12) 0.5325(11) -0.0019(12) 0.059(3) Uani 1 1 d . . .
H13A H 0.2922 0.4867 -0.0311 0.071 Uiso 1 1 calc R A .
C14 C 0.3566(10) 0.6452(9) -0.0691(10) 0.043(3) Uani 1 1 d . A .
C15 C 0.3318(10) 0.6911(10) -0.1802(10) 0.047(3) Uani 1 1 d . . .
H15A H 0.2992 0.6453 -0.2126 0.057 Uiso 1 1 calc R A .
C16 C 0.3552(10) 0.8027(10) -0.2413(9) 0.043(2) Uani 1 1 d . A .
C17 C 0.3958(9) 0.8728(9) -0.1910(8) 0.035(2) Uani 1 1 d . . .
H17A H 0.4038 0.9518 -0.2329 0.042 Uiso 1 1 calc R A .
C18 C 0.4238(8) 0.8306(9) -0.0841(8) 0.034(2) Uani 1 1 d . A .
C19 C 0.4090(9) 0.7132(8) -0.0210(9) 0.037(2) Uani 1 1 d . . .
C20B C 0.320(2) 0.797(2) -0.410(2) 0.053(6) Uiso 0.50 1 d P B 1
C20A C 0.413(3) 0.873(3) -0.445(3) 0.072(8) Uiso 0.50 1 d P C -2
C21 C 0.4655(8) 0.9161(8) -0.0412(8) 0.0294(19) Uani 1 1 d . . .
C22 C 0.4478(8) 0.8917(8) 0.0868(8) 0.0300(19) Uani 1 1 d . A .
C23 C 0.4822(8) 0.9892(8) 0.1142(7) 0.0284(19) Uani 1 1 d . . .
H23A H 0.4644 0.9823 0.1934 0.034 Uiso 1 1 calc R A .
C24 C 0.6881(9) 0.7725(10) 0.0205(9) 0.043(2) Uani 1 1 d . A .
H24A H 0.6993 0.8544 -0.0182 0.064 Uiso 1 1 calc R . .
H24B H 0.6694 0.7393 -0.0334 0.064 Uiso 1 1 calc R . .
H24C H 0.7628 0.7373 0.0462 0.064 Uiso 1 1 calc R . .
C25 C 0.6514(10) 0.8180(9) 0.2298(10) 0.041(2) Uani 1 1 d . A .
H25A H 0.6821 0.8904 0.1725 0.062 Uiso 1 1 calc R . .
H25B H 0.7200 0.7674 0.2521 0.062 Uiso 1 1 calc R . .
H25C H 0.6014 0.8313 0.2980 0.062 Uiso 1 1 calc R . .
C26A C -0.045(3) 0.558(3) 0.226(3) 0.067(7) Uiso 0.50 1 d P D -2
H26A H -0.1337 0.5766 0.2354 0.081 Uiso 0.50 1 calc PR D -2
C26B C -0.022(3) 0.539(3) 0.171(3) 0.072(8) Uiso 0.50 1 d P E -1
H26B H -0.1119 0.5512 0.1909 0.086 Uiso 0.50 1 calc PR E -1
C27 C -0.207(3) 0.851(3) 0.573(3) 0.078(8) Uiso 0.50 1 d P . .
H27A H -0.2235 0.9246 0.5133 0.093 Uiso 0.50 1 calc PR F .
Cl2A Cl 0.0006(10) 0.5519(10) 0.3522(11) 0.108(3) Uiso 0.50 1 d P D -2
Cl2B Cl 0.0418(9) 0.5162(8) 0.2936(8) 0.093(2) Uani 0.50 1 d P E -1
Cl3A Cl 0.0310(12) 0.6691(10) 0.1124(9) 0.072(3) Uani 0.50 1 d P D -2
Cl3B Cl 0.0430(11) 0.6643(11) 0.0591(10) 0.080(3) Uani 0.50 1 d P E -1
Cl4A Cl -0.0215(8) 0.4292(7) 0.2048(8) 0.079(2) Uani 0.50 1 d P D -2
Cl4B Cl 0.0068(9) 0.4240(8) 0.1244(9) 0.093(3) Uani 0.50 1 d P E -1
Cl5A Cl -0.0635(13) 0.9111(16) 0.5506(11) 0.065(4) Uani 0.25 1 d P F -2
Cl5B Cl -0.0652(13) 0.8280(17) 0.5737(12) 0.068(4) Uani 0.25 1 d P F -1
Cl6A Cl -0.2001(12) 0.7337(15) 0.5456(15) 0.049(4) Uani 0.25 1 d P F -2
Cl6B Cl -0.2416(18) 0.717(3) 0.535(2) 0.091(8) Uani 0.25 1 d P F -1
Cl7A Cl -0.2730(8) 0.8497(8) 0.7177(8) 0.0288(18) Uiso 0.25 1 d P F -2
Cl7B Cl -0.3115(11) 0.8259(10) 0.7029(10) 0.044(2) Uiso 0.25 1 d P F -1
C3A C 0.168(2) 0.707(3) 0.460(2) 0.055(7) Uiso 0.50 1 d P A 2
H3AA H 0.0910 0.6980 0.5112 0.066 Uiso 0.50 1 calc PR A 2
C5A C 0.081(2) 0.845(2) 0.293(2) 0.039(7) Uiso 0.50 1 d P A 2
H5AA H 0.0012 0.8407 0.3394 0.047 Uiso 0.50 1 calc PR A 2
C1A C 0.378(3) 0.667(3) 0.412(3) 0.055(10) Uiso 0.50 1 d P A 2
H1AA H 0.4488 0.6282 0.4372 0.066 Uiso 0.50 1 calc PR A 2
C6A C 0.102(2) 0.912(2) 0.179(2) 0.027(6) Uiso 0.50 1 d P A 2
C4A C 0.180(3) 0.783(3) 0.343(3) 0.048(9) Uiso 0.50 1 d P A 2
C2A C 0.267(2) 0.649(2) 0.494(2) 0.046(6) Uiso 0.50 1 d P A 2
H2AA H 0.2624 0.5982 0.5713 0.055 Uiso 0.50 1 calc PR A 2
C9A C 0.296(2) 0.793(2) 0.269(2) 0.036(7) Uiso 0.50 1 d P A 2
N1A N 0.390(2) 0.731(2) 0.305(2) 0.044(8) Uiso 0.50 1 d P A 2
F1A F -0.1307(14) 1.0805(16) 0.1063(14) 0.051(5) Uiso 0.50 1 d P A 2
F2A F 0.0454(16) 1.1272(16) 0.1336(18) 0.065(5) Uiso 0.50 1 d P A 2
F3A F -0.0904(16) 1.0371(17) 0.2682(16) 0.073(5) Uiso 0.50 1 d P A 2

loop_
_atom_site_aniso_label
_atom_site_aniso_U_11
_atom_site_aniso_U_22
_atom_site_aniso_U_33
_atom_site_aniso_U_23
_atom_site_aniso_U_13
_atom_site_aniso_U_12
Pt1 0.0458(3) 0.0328(3) 0.0335(3) -0.01322(17) -0.01559(17) 0.00349(16)
Cl1 0.082(2) 0.0402(16) 0.0609(18) -0.0167(14) -0.0432(16) 0.0099(13)
O1A 0.042(11) 0.036(14) 0.041(11) -0.011(12) -0.010(7) 0.004(11)
O2 0.064(5) 0.059(5) 0.035(4) -0.027(4) -0.018(3) 0.006(4)
N2 0.051(5) 0.043(5) 0.044(5) -0.017(4) -0.023(4) 0.002(4)
C1 0.042(12) 0.043(15) 0.023(11) 0.000(11) -0.011(8) 0.014(10)
C2 0.070(16) 0.043(14) 0.030(12) -0.001(11) -0.013(11) -0.004(11)
C3 0.057(15) 0.065(18) 0.038(13) -0.001(13) -0.010(11) -0.024(13)
C4 0.052(14) 0.038(14) 0.016(10) -0.001(10) -0.012(8) -0.004(10)
C5 0.047(13) 0.038(13) 0.026(11) -0.016(11) 0.007(8) -0.021(10)
C7 0.052(6) 0.036(6) 0.027(5) -0.013(4) -0.006(4) -0.006(4)
C8 0.036(5) 0.036(5) 0.029(5) -0.014(4) -0.005(4) -0.005(4)
C10 0.051(7) 0.083(10) 0.057(8) -0.033(8) -0.016(6) 0.013(7)
C11 0.078(8) 0.031(6) 0.058(8) 0.003(6) -0.035(6) -0.005(5)
C12 0.090(10) 0.033(6) 0.078(9) -0.007(6) -0.043(8) -0.010(6)
C13 0.065(8) 0.050(7) 0.076(9) -0.025(7) -0.042(7) 0.007(6)
C14 0.048(6) 0.039(6) 0.058(7) -0.026(5) -0.027(5) 0.012(5)
C15 0.062(7) 0.044(7) 0.054(7) -0.031(6) -0.027(5) 0.009(5)
C16 0.049(6) 0.049(7) 0.039(6) -0.023(5) -0.016(5) 0.005(5)
C17 0.044(5) 0.035(5) 0.034(5) -0.018(4) -0.011(4) -0.001(4)
C18 0.037(5) 0.039(6) 0.036(5) -0.025(5) -0.011(4) 0.008(4)
C19 0.045(5) 0.029(5) 0.045(6) -0.019(5) -0.016(4) 0.005(4)
C21 0.034(5) 0.030(5) 0.030(5) -0.018(4) -0.005(4) 0.005(4)
C22 0.032(5) 0.035(5) 0.027(5) -0.014(4) -0.009(4) 0.000(4)
C23 0.038(5) 0.032(5) 0.017(4) -0.013(4) -0.004(4) 0.005(4)
C24 0.041(5) 0.049(7) 0.035(6) -0.015(5) -0.003(4) 0.006(5)
C25 0.051(6) 0.040(6) 0.045(6) -0.021(5) -0.029(5) 0.011(5)
Cl2B 0.112(7) 0.082(6) 0.078(6) -0.018(5) -0.016(5) -0.018(5)
Cl3A 0.093(6) 0.062(5) 0.052(6) -0.008(5) -0.012(5) -0.011(4)
Cl3B 0.083(6) 0.071(6) 0.071(7) -0.011(6) -0.013(6) 0.007(4)
Cl4A 0.091(5) 0.074(5) 0.073(5) -0.029(4) -0.006(4) -0.014(4)
Cl4B 0.111(7) 0.085(6) 0.087(6) -0.034(5) -0.004(5) -0.037(5)
Cl5A 0.071(8) 0.087(11) 0.045(7) -0.040(8) 0.022(6) -0.046(8)
Cl5B 0.069(8) 0.087(11) 0.049(8) -0.032(8) 0.005(6) -0.011(8)
Cl6A 0.011(7) 0.081(9) 0.051(8) -0.021(6) 0.005(6) -0.009(6)
Cl6B 0.038(12) 0.17(2) 0.077(11) -0.046(13) -0.021(10) 0.002(12)

loop_
_atom_type_symbol
_atom_type_description
_atom_type_scat_dispersion_real
_atom_type_scat_dispersion_imag
_atom_type_scat_source
C C 0.0033 0.0016 'International Tables Vol C Tables 4.2.6.8 and 6.1.1.4'
H H 0.0000 0.0000 'International Tables Vol C Tables 4.2.6.8 and 6.1.1.4'
N N 0.0061 0.0033 'International Tables Vol C Tables 4.2.6.8 and 6.1.1.4'
O O 0.0106 0.0060 'International Tables Vol C Tables 4.2.6.8 and 6.1.1.4'
F F 0.0171 0.0103 'International Tables Vol C Tables 4.2.6.8 and 6.1.1.4'
Cl Cl 0.1484 0.1585 'International Tables Vol C Tables 4.2.6.8 and 6.1.1.4'
Pt Pt -1.7033 8.3905 'International Tables Vol C Tables 4.2.6.8 and 6.1.1.4'

loop_
_geom_angle_atom_site_label_1
_geom_angle_atom_site_label_2
_geom_angle_atom_site_label_3
_geom_angle
_geom_angle_site_symmetry_1
C24 Pt1 C25 87.4(5) .
C24 Pt1 N1 175.2(7) .
C25 Pt1 N1 97.5(7) .
C24 Pt1 C22 95.4(4) .
C25 Pt1 C22 96.3(4) .
N1 Pt1 C22 84.6(7) .
C24 Pt1 N2 92.0(4) .
C25 Pt1 N2 178.8(3) .
N1 Pt1 N2 83.2(7) .
C22 Pt1 N2 84.7(3) .
C24 Pt1 N1A 174.3(7) .
C25 Pt1 N1A 91.5(8) .
C22 Pt1 N1A 79.3(7) .
N2 Pt1 N1A 89.3(7) .
C24 Pt1 Cl1 89.1(3) .
C25 Pt1 Cl1 86.4(3) .
N1 Pt1 Cl1 90.7(6) .
C22 Pt1 Cl1 174.8(3) .
N2 Pt1 Cl1 92.7(2) .
N1A Pt1 Cl1 96.3(7) .
C10 O1A C6A 117(2) .
C6 O1 C10 116(3) .
C20B O2 C16 119.4(14) .
C20A O2 C16 122.5(16) .
C1 N1 C9 118(2) .
C1 N1 Pt1 129.4(18) .
C9 N1 Pt1 110.9(17) .
C11 N2 C19 119.5(9) .
C11 N2 Pt1 115.9(7) .
C19 N2 Pt1 124.5(7) .
N1 C1 C2 123(2) .
C3 C2 C1 120(2) .
C2 C3 C4 120(2) .
C9 C4 C5 122(2) .
C9 C4 C3 115(2) .
C5 C4 C3 122(2) .
C6 C5 C4 118(2) .
C5 C6 O1 123(3) .
C5 C6 C7 127(3) .
O1 C6 C7 110(3) .
C8 C7 C6A 120.9(13) .
C8 C7 C6 113.8(16) .
C7 C8 C9A 118.2(13) .
C7 C8 C9 120.7(12) .
C7 C8 C22 121.6(9) .
C9A C8 C22 118.6(12) .
C9 C8 C22 117.6(12) .
N1 C9 C4 124(2) .
N1 C9 C8 118(2) .
C4 C9 C8 118(2) .
O1A C10 F2 113(2) .
O1A C10 F3A 132(2) .
O1A C10 F1A 103.8(17) .
F3A C10 F1A 106.6(14) .
O1A C10 F1 112.0(18) .
F2 C10 F1 105.1(16) .
O1A C10 F2A 102.2(19) .
F3A C10 F2A 100.6(15) .
F1A C10 F2A 111.2(16) .
O1A C10 F3 110.7(18) .
F2 C10 F3 104.9(16) .
F1 C10 F3 111.1(13) .
F2 C10 O1 121.9(17) .
F3A C10 O1 122.1(19) .
F1A C10 O1 102.2(18) .
F1 C10 O1 114.3(17) .
F2A C10 O1 114.0(16) .
F3 C10 O1 98.9(17) .
N2 C11 C12 122.7(11) .
C13 C12 C11 119.8(12) .
C12 C13 C14 119.8(11) .
C13 C14 C15 120.4(10) .
C13 C14 C19 118.7(10) .
C15 C14 C19 120.9(10) .
C16 C15 C14 118.7(10) .
C15 C16 O2 122.0(9) .
C15 C16 C17 120.9(10) .
O2 C16 C17 116.9(10) .
C18 C17 C16 122.0(10) .
C17 C18 C19 118.7(9) .
C17 C18 C21 116.0(9) .
C19 C18 C21 125.2(9) .
N2 C19 C18 122.4(9) .
N2 C19 C14 119.1(9) .
C18 C19 C14 118.4(9) .
O2 C20B F5B 117(2) .
O2 C20B F6B 112(2) .
F5B C20B F6B 109(2) .
O2 C20B F4B 103.8(19) .
F5B C20B F4B 111(2) .
F6B C20B F4B 103.8(19) .
F6A C20A O2 115(3) .
F6A C20A F4A 106(3) .
O2 C20A F4A 118(2) .
F6A C20A F5A 100(3) .
O2 C20A F5A 111(3) .
F4A C20A F5A 105(3) .
C23 C21 C22 119.9(8) 2_675
C23 C21 C18 120.9(8) 2_675
C22 C21 C18 119.3(8) .
C23 C22 C21 112.3(8) .
C23 C22 C8 106.5(7) .
C21 C22 C8 113.9(7) .
C23 C22 Pt1 111.0(6) .
C21 C22 Pt1 109.2(6) .
C8 C22 Pt1 103.6(6) .
C21 C23 C22 127.4(8) 2_675
Cl4A C26A Cl3A 113.4(19) .
Cl4A C26A Cl2A 111.1(18) .
Cl3A C26A Cl2A 108.3(17) .
Cl4B C26B Cl2B 110.4(19) .
Cl4B C26B Cl3B 110(2) .
Cl2B C26B Cl3B 108.5(18) .
Cl5B C27 Cl7B 120(2) .
Cl6A C27 Cl5A 114.1(19) .
Cl6A C27 Cl7A 119(2) .
Cl5A C27 Cl7A 100.8(17) .
Cl5B C27 Cl6B 99.0(19) .
Cl7B C27 Cl6B 98.9(18) .
C2A C3A C4A 118(3) .
C6A C5A C4A 119(3) .
N1A C1A C2A 125(3) .
C5A C6A C7 122(2) .
C5A C6A O1A 122(2) .
C7 C6A O1A 116(2) .
C9A C4A C3A 119(3) .
C9A C4A C5A 117(3) .
C3A C4A C5A 124(3) .
C3A C2A C1A 118(3) .
N1A C9A C8 117(2) .
N1A C9A C4A 121(3) .
C8 C9A C4A 123(2) .
C1A N1A C9A 120(3) .
C1A N1A Pt1 129(2) .
C9A N1A Pt1 111.6(19) .

loop_
_geom_bond_atom_site_label_1
_geom_bond_atom_site_label_2
_geom_bond_distance
_geom_bond_site_symmetry_2
Pt1 C24 2.046(10) .
Pt1 C25 2.057(10) .
Pt1 N1 2.09(2) .
Pt1 C22 2.107(9) .
Pt1 N2 2.189(8) .
Pt1 N1A 2.23(3) .
Pt1 Cl1 2.455(3) .
F1 C10 1.39(2) .
F2 C10 1.25(2) .
F3 C10 1.43(2) .
F4B C20B 1.40(3) .
F4A C20A 1.30(3) .
F5B C20B 1.29(3) .
F5A C20A 1.35(4) .
F6B C20B 1.35(3) .
F6A C20A 1.23(3) .
O1A C10 1.18(3) .
O1A C6A 1.42(4) .
O1 C6 1.43(5) .
O1 C10 1.44(3) .
O2 C20B 1.23(3) .
O2 C20A 1.29(3) .
O2 C16 1.405(13) .
N1 C1 1.32(3) .
N1 C9 1.36(3) .
N2 C11 1.319(15) .
N2 C19 1.382(13) .
C1 C2 1.43(3) .
C2 C3 1.33(4) .
C3 C4 1.47(3) .
C4 C9 1.39(3) .
C4 C5 1.40(3) .
C5 C6 1.25(4) .
C6 C7 1.52(4) .
C7 C8 1.377(14) .
C7 C6A 1.39(3) .
C8 C9A 1.39(3) .
C8 C9 1.46(3) .
C8 C22 1.552(13) .
C10 F3A 1.28(2) .
C10 F1A 1.30(2) .
C10 F2A 1.43(2) .
C11 C12 1.399(17) .
C12 C13 1.345(18) .
C13 C14 1.395(18) .
C14 C15 1.398(16) .
C14 C19 1.437(14) .
C15 C16 1.362(17) .
C16 C17 1.409(14) .
C17 C18 1.362(14) .
C18 C19 1.416(14) .
C18 C21 1.511(12) .
C21 C23 1.318(13) 2_675
C21 C22 1.507(12) .
C22 C23 1.489(13) .
C23 C21 1.318(13) 2_675
C26A Cl4A 1.73(3) .
C26A Cl3A 1.74(3) .
C26A Cl2A 1.75(3) .
C26B Cl4B 1.73(4) .
C26B Cl2B 1.77(3) .
C26B Cl3B 1.79(4) .
C27 Cl5B 1.60(3) .
C27 Cl6A 1.62(4) .
C27 Cl7B 1.74(3) .
C27 Cl5A 1.78(3) .
C27 Cl7A 1.81(3) .
C27 Cl6B 2.00(4) .
C3A C2A 1.35(4) .
C3A C4A 1.43(4) .
C5A C6A 1.37(4) .
C5A C4A 1.44(4) .
C1A N1A 1.29(4) .
C1A C2A 1.42(4) .
C4A C9A 1.41(4) .
C9A N1A 1.32(4) .
